data_9002526
loop_
_publ_author_name
'Malcherek, T.'
'Domeneghetti, M. C.'
'Tazzoli, V.'
'Ottolini, L.'
'McCammon, C. A.'
'Carpenter, M. A.'

_publ_section_title
;
 Structural properties of ferromagnesian cordierites
 Sample: 1960728 Orijarvi, Finland, T = 900 C, t = 24 h
;
_journal_name_full 'American Mineralogist'
_journal_page_first 66
_journal_page_last 79
_journal_volume 86
_journal_year 2001
_chemical_formula_sum 'Al3.974 Fe0.453 Mg1.582 Na0.038 O18 Si4.991'
_chemical_name_mineral Cordierite
_space_group_IT_number 66
_symmetry_space_group_name_Hall '-C 2 2c'
_symmetry_space_group_name_H-M 'C c c m'
_cell_angle_alpha 90
_cell_angle_beta 90
_cell_angle_gamma 90
_cell_length_a 17.119
_cell_length_b 9.735
_cell_length_c 9.334
_cell_formula_units_Z 4
_cell_volume 1555.543
_database_code_amcsd 0002615
_diffrn_ambient_temperature 1173.15
_exptl_crystal_density_diffrn 2.562
_cod_original_formula_sum 'Mg1.582 Fe.453 Al3.974 Si4.991 O18 Na.038'
_cod_database_code 9002526

loop_
_space_group_symop_operation_xyz
x,y,z
1/2+x,1/2+y,z
x,-y,1/2+z
1/2+x,1/2-y,1/2+z
-x,y,1/2-z
1/2-x,1/2+y,1/2-z
-x,y,1/2+z
1/2-x,1/2+y,1/2+z
x,-y,1/2-z
1/2+x,1/2-y,1/2-z
x,y,-z
1/2+x,1/2+y,-z
-x,-y,z
1/2-x,1/2-y,z
-x,-y,-z
1/2-x,1/2-y,-z

loop_
_atom_site_aniso_label
_atom_site_aniso_U_11
_atom_site_aniso_U_22
_atom_site_aniso_U_33
_atom_site_aniso_U_12
_atom_site_aniso_U_13
_atom_site_aniso_U_23
MgM 0.00556 0.00583 0.00851 0.00000 0.00000 -0.00010
FeM 0.00556 0.00583 0.00851 0.00000 0.00000 -0.00010
AlT11 0.00688 0.00542 0.00548 0.00128 0.00000 0.00000
FeT11 0.00688 0.00542 0.00548 0.00128 0.00000 0.00000
SiT16 0.00490 0.00585 0.00493 0.00000 0.00000 0.00000
FeT16 0.00490 0.00585 0.00493 0.00000 0.00000 0.00000
SiT21 0.00439 0.00352 0.00503 0.00019 0.00000 0.00000
SiT23 0.00396 0.00431 0.00505 -0.00065 0.00000 0.00000
AlT26 0.00387 0.00491 0.00507 0.00072 0.00000 0.00000
O11 0.00960 0.00669 0.00705 -0.00072 0.00285 -0.00101
O16 0.00663 0.00902 0.00745 -0.00124 0.00022 -0.00324
O13 0.00786 0.00809 0.00720 0.00128 -0.00202 -0.00224
O26 0.00438 0.01457 0.01513 -0.00166 0.00000 0.00000
O21 0.00891 0.00956 0.01579 0.00495 0.00000 0.00000
O23 0.01250 0.00473 0.01554 -0.00299 0.00000 0.00000
NaCh2 0.07700 0.02700 0.44400 -0.00500 0.00000 0.00000

loop_
_atom_site_label
_atom_site_fract_x
_atom_site_fract_y
_atom_site_fract_z
_atom_site_occupancy
_atom_site_U_iso_or_equiv
MgM 0.33754 0.00000 0.25000 0.79100 0.00663
FeM 0.33754 0.00000 0.25000 0.20900 0.00663
AlT11 0.25000 0.25000 0.25007 0.98700 0.00593
FeT11 0.25000 0.25000 0.25007 0.01300 0.00593
SiT16 0.00000 0.50000 0.25000 0.99100 0.00523
FeT16 0.00000 0.50000 0.25000 0.00900 0.00523
SiT21 0.19202 0.07809 0.00000 1.00000 0.00431
SiT23 0.13506 -0.23699 0.00000 1.00000 0.00444
AlT26 0.05054 0.30758 0.00000 1.00000 0.00462
O11 0.24663 -0.10297 0.35844 1.00000 0.00778
O16 0.06210 -0.41591 0.34889 1.00000 0.00770
O13 -0.17335 -0.30947 0.35823 1.00000 0.00771
O26 0.04345 -0.24929 0.00000 1.00000 0.01136
O21 0.12212 0.18498 0.00000 1.00000 0.01142
O23 0.16405 -0.07917 0.00000 1.00000 0.01092
NaCh2 0.00000 0.00000 0.00000 0.03800 0.18200

loop_
_cod_related_entry_id
_cod_related_entry_database
_cod_related_entry_code
1 AMCSD 0002615
